data_1513672
loop_
_publ_author_name
'London, G\'abor'
'von Wantoch Rekowski, Margarete'
'Dumele, Oliver'
'Schweizer, W. Bernd'
'Gisselbrecht, Jean-Paul'
'Boudon, Corinne'
'Diederich, Fran\,cois'

_publ_section_title
;
 Pentalenes with novel topologies: exploiting the cascade carbopalladation
 reaction between alkynes and gem-dibromoolefins
;
_journal_issue 3
_journal_name_full 'Chemical Science'
_journal_page_first 965
_journal_paper_doi 10.1039/c3sc52623b
_journal_volume 5
_journal_year 2014
_chemical_formula_moiety 'C33 H36 Si'
_chemical_formula_sum 'C33 H36 Si'
_chemical_formula_weight 460.71
_chemical_name_systematic
;
 ?
;
_space_group_crystal_system monoclinic
_space_group_IT_number 14
_space_group_name_Hall '-P 2ybc'
_space_group_name_H-M_alt 'P 1 21/c 1'
_symmetry_space_group_name_Hall '-P 2ybc'
_symmetry_space_group_name_H-M 'P 1 21/c 1'
_atom_sites_solution_hydrogens geom
_atom_sites_solution_primary direct
_audit_creation_date 2013-07-15
_audit_creation_method
;
  Olex2 1.2
  (compiled Apr  9 2013 14:10:59, GUI svn.r4458)
;
_cell_angle_alpha 90
_cell_angle_beta 114.902(2)
_cell_angle_gamma 90
_cell_formula_units_Z 4
_cell_length_a 8.8447(4)
_cell_length_b 18.3363(9)
_cell_length_c 17.4324(6)
_cell_measurement_reflns_used 9981
_cell_measurement_temperature 100
_cell_measurement_theta_max 27.45
_cell_measurement_theta_min 2.57
_cell_volume 2564.3(2)
_computing_cell_refinement 'Bruker SAINT'
_computing_data_collection 'Bruker APEX2'
_computing_data_reduction 'Bruker SAINT'
_computing_molecular_graphics
;
O. V. Dolomanov, L. J. Bourhis, R. J. Gildea, J. A. K. Howard and H. Puschmann,
OLEX2: a complete structure solution, refinement and analysis program.
J. Appl. Cryst. (2009). 42, 339-341.
;
_computing_publication_material
;
O. V. Dolomanov, L. J. Bourhis, R. J. Gildea, J. A. K. Howard and H. Puschmann,
OLEX2: a complete structure solution, refinement and analysis program.
J. Appl. Cryst. (2009). 42, 339-341.
;
_computing_structure_refinement 'SHELXL-97 (Sheldrick, 2008)'
_computing_structure_solution 'SHELXS-97 (Sheldrick, 2008)'
_diffrn_ambient_temperature 100.15
_diffrn_detector 'Bruker APEX2 area detector'
_diffrn_detector_area_resol_mean 8.33
_diffrn_detector_type 'CCD area detector'
_diffrn_measured_fraction_theta_full 0.999
_diffrn_measured_fraction_theta_max 0.998
_diffrn_measurement_device 'kappa-stage diffractometer'
_diffrn_measurement_device_type 'Bruker/Nonius Kappa Apex2'
_diffrn_measurement_method '\w and \f scans'
_diffrn_radiation_monochromator graphite
_diffrn_radiation_probe x-ray
_diffrn_radiation_type MoK\a
_diffrn_radiation_wavelength 0.71073
_diffrn_radiation_xray_symbol K-L~3~
_diffrn_reflns_av_R_equivalents 0.0304
_diffrn_reflns_av_unetI/netI 0.0221
_diffrn_reflns_Laue_measured_fraction_full 0.999
_diffrn_reflns_Laue_measured_fraction_max 0.998
_diffrn_reflns_limit_h_max 8
_diffrn_reflns_limit_h_min -11
_diffrn_reflns_limit_k_max 23
_diffrn_reflns_limit_k_min -23
_diffrn_reflns_limit_l_max 22
_diffrn_reflns_limit_l_min -19
_diffrn_reflns_number 42779
_diffrn_reflns_point_group_measured_fraction_full 0.999
_diffrn_reflns_point_group_measured_fraction_max 0.998
_diffrn_reflns_theta_full 25.242
_diffrn_reflns_theta_max 27.541
_diffrn_reflns_theta_min 2.539
_diffrn_source 'sealed tube'
_diffrn_standards_number 0
_exptl_absorpt_coefficient_mu 0.111
_exptl_absorpt_correction_T_max 0.7456
_exptl_absorpt_correction_T_min 0.7119
_exptl_absorpt_correction_type multi-scan
_exptl_absorpt_process_details
;
SADABS-2008/1 (Bruker,2008) was used for absorption correction.
wR2(int) was 0.0501 before and 0.0428 after correction.
The Ratio of minimum to maximum transmission is 0.9548.
The \l/2 correction factor is 0.0000.
;
_exptl_crystal_colour 'orangish yellow'
_exptl_crystal_colour_modifier orangish
_exptl_crystal_colour_primary yellow
_exptl_crystal_density_diffrn 1.193
_exptl_crystal_description prism
_exptl_crystal_F_000 992
_exptl_crystal_size_max 0.24
_exptl_crystal_size_mid 0.22
_exptl_crystal_size_min 0.1
_refine_diff_density_max 0.547
_refine_diff_density_min -0.315
_refine_diff_density_rms 0.053
_refine_ls_extinction_method none
_refine_ls_goodness_of_fit_ref 1.064
_refine_ls_hydrogen_treatment constr
_refine_ls_matrix_type full
_refine_ls_number_parameters 313
_refine_ls_number_reflns 5905
_refine_ls_number_restraints 0
_refine_ls_restrained_S_all 1.064
_refine_ls_R_factor_all 0.0590
_refine_ls_R_factor_gt 0.0478
_refine_ls_shift/su_max 0.000
_refine_ls_shift/su_mean 0.000
_refine_ls_structure_factor_coef Fsqd
_refine_ls_weighting_details
;
 w=1/[\s^2^(Fo^2^)+(0.0435P)^2^+2.2028P]
 where P=(Fo^2^+2Fc^2^)/3
;
_refine_ls_weighting_scheme calc
_refine_ls_wR_factor_gt 0.1125
_refine_ls_wR_factor_ref 0.1196
_reflns_Friedel_coverage 0.000
_reflns_number_gt 4967
_reflns_number_total 5905
_reflns_threshold_expression 'I > 2\s(I)'
_cod_data_source_file c3sc52623b.txt
_cod_data_source_block d080713_0ma
_cod_database_code 1513672
_olex2_refinement_description
;
1. Fixed Uiso
 At 1.2 times of:
  All C(H) groups, All C(H,H) groups
 At 1.5 times of:
  All C(H,H,H) groups
2.a Ternary CH refined with riding coordinates:
 C2(H2), C3(H3), C12(H12), C30(H30)
2.b Secondary CH2 refined with riding coordinates:
 C13(H13A,H13B)
2.c Aromatic/amide H refined with riding coordinates:
 C8(H8), C9(H9), C10(H10), C16(H16), C17(H17), C18(H18), C21(H21), C22(H22),
 C23(H23), C24(H24), C26(H26), C27(H27)
2.d Idealised Me refined as rotating group:
 C1(H1A,H1B,H1C), C11(H11A,H11B,H11C), C29(H29A,H29B,H29C), C31(H31A,H31B,
 H31C), C32(H32A,H32B,H32C), C33(H33A,H33B,H33C)
;
_shelx_space_group_comment
;
The symmetry employed for this shelxl refinement is uniquely defined
by the following loop, which should always be used as a source of
symmetry information in preference to the above space-group names.
They are only intended as comments.
;
_shelxl_version_number 2013-2

loop_
_space_group_symop_operation_xyz
'x, y, z'
'-x, y+1/2, -z+1/2'
'-x, -y, -z'
'x, -y-1/2, z-1/2'

loop_
_atom_site_label
_atom_site_type_symbol
_atom_site_fract_x
_atom_site_fract_y
_atom_site_fract_z
_atom_site_U_iso_or_equiv
_atom_site_adp_type
_atom_site_occupancy
_atom_site_site_symmetry_order
_atom_site_calc_flag
_atom_site_refinement_flags_posn
_atom_site_refinement_flags_adp
Si1 Si -0.12244(5) 0.46771(2) 0.24192(3) 0.01734(11) Uani 1 1 d . .
C1 C 0.0239(2) 0.55634(10) 0.39306(11) 0.0267(4) Uani 1 1 d . .
H1A H 0.1304 0.5590 0.3884 0.040 Uiso 1 1 calc R U
H1B H 0.0225 0.5127 0.4252 0.040 Uiso 1 1 calc R U
H1C H 0.0104 0.5998 0.4223 0.040 Uiso 1 1 calc R U
C2 C -0.1196(2) 0.55230(9) 0.30420(10) 0.0205(3) Uani 1 1 d . .
H2 H -0.2241 0.5504 0.3130 0.025 Uiso 1 1 calc R U
C3 C 0.04141(19) 0.47108(9) 0.19568(10) 0.0190(3) Uani 1 1 d . .
H3 H 0.0447 0.4228 0.1697 0.023 Uiso 1 1 calc R U
C4 C 0.01701(19) 0.52994(9) 0.13270(10) 0.0190(3) Uani 1 1 d . .
C5 C 0.14842(19) 0.57711(8) 0.15896(9) 0.0163(3) Uani 1 1 d . .
C6 C 0.1271(2) 0.62801(9) 0.08976(10) 0.0189(3) Uani 1 1 d . .
C7 C 0.2332(2) 0.67775(9) 0.07331(10) 0.0220(3) Uani 1 1 d . .
C8 C 0.4063(2) 0.68307(9) 0.12303(11) 0.0246(4) Uani 1 1 d . .
H8 H 0.4573 0.6521 0.1708 0.030 Uiso 1 1 calc R U
C9 C 0.5028(2) 0.73211(10) 0.10384(12) 0.0299(4) Uani 1 1 d . .
H9 H 0.6189 0.7352 0.1388 0.036 Uiso 1 1 calc R U
C10 C 0.4306(3) 0.77770(10) 0.03263(13) 0.0320(4) Uani 1 1 d . .
H10 H 0.4967 0.8132 0.0212 0.038 Uiso 1 1 calc R U
C11 C -0.0503(3) 0.31380(10) 0.27647(14) 0.0356(4) Uani 1 1 d . .
H11A H -0.0142 0.2758 0.3201 0.053 Uiso 1 1 calc R U
H11B H 0.0331 0.3193 0.2536 0.053 Uiso 1 1 calc R U
H11C H -0.1575 0.3000 0.2309 0.053 Uiso 1 1 calc R U
C12 C -0.0695(2) 0.38629(9) 0.31534(11) 0.0238(4) Uani 1 1 d . .
H12 H 0.0428 0.3970 0.3615 0.029 Uiso 1 1 calc R U
C13 C -0.1139(2) 0.55006(9) 0.04765(10) 0.0218(3) Uani 1 1 d . .
H13A H -0.2196 0.5639 0.0505 0.026 Uiso 1 1 calc R U
H13B H -0.1353 0.5098 0.0065 0.026 Uiso 1 1 calc R U
C14 C -0.0340(2) 0.61451(10) 0.02566(11) 0.0240(4) Uani 1 1 d . .
C15 C 0.1631(2) 0.72083(9) -0.00275(11) 0.0254(4) Uani 1 1 d . .
C16 C -0.0043(3) 0.70925(10) -0.06071(11) 0.0300(4) Uani 1 1 d . .
H16 H -0.0518 0.7395 -0.1093 0.036 Uiso 1 1 calc R U
C17 C -0.0998(2) 0.65563(10) -0.04872(11) 0.0288(4) Uani 1 1 d . .
H17 H -0.2094 0.6465 -0.0904 0.035 Uiso 1 1 calc R U
C18 C 0.2656(3) 0.77086(10) -0.01988(12) 0.0301(4) Uani 1 1 d . .
H18 H 0.2188 0.8005 -0.0691 0.036 Uiso 1 1 calc R U
C19 C 0.26618(19) 0.55636(9) 0.24482(10) 0.0173(3) Uani 1 1 d . .
C20 C 0.40729(19) 0.59200(9) 0.30907(10) 0.0200(3) Uani 1 1 d . .
C21 C 0.4430(2) 0.66786(10) 0.30783(11) 0.0222(3) Uani 1 1 d . .
H21 H 0.3691 0.6977 0.2633 0.027 Uiso 1 1 calc R U
C22 C 0.5818(2) 0.69801(10) 0.36976(12) 0.0280(4) Uani 1 1 d . .
H22 H 0.6045 0.7484 0.3672 0.034 Uiso 1 1 calc R U
C23 C 0.6924(2) 0.65519(11) 0.43765(11) 0.0276(4) Uani 1 1 d . .
H23 H 0.7915 0.6760 0.4791 0.033 Uiso 1 1 calc R U
C24 C 0.6552(2) 0.58391(11) 0.44290(11) 0.0256(4) Uani 1 1 d . .
H24 H 0.7282 0.5557 0.4895 0.031 Uiso 1 1 calc R U
C25 C 0.5107(2) 0.55038(10) 0.38092(10) 0.0214(3) Uani 1 1 d . .
C26 C 0.4658(2) 0.47806(9) 0.38979(11) 0.0229(3) Uani 1 1 d . .
H26 H 0.5397 0.4492 0.4354 0.027 Uiso 1 1 calc R U
C27 C 0.3171(2) 0.44846(9) 0.33382(10) 0.0214(3) Uani 1 1 d . .
H27 H 0.2848 0.4011 0.3433 0.026 Uiso 1 1 calc R U
C28 C 0.21289(19) 0.48902(9) 0.26223(10) 0.0190(3) Uani 1 1 d . .
C29 C -0.1294(2) 0.62338(9) 0.25604(12) 0.0282(4) Uani 1 1 d . .
H29A H -0.1566 0.6638 0.2848 0.042 Uiso 1 1 calc R U
H29B H -0.2161 0.6190 0.1982 0.042 Uiso 1 1 calc R U
H29C H -0.0217 0.6327 0.2544 0.042 Uiso 1 1 calc R U
C30 C -0.3347(2) 0.46418(10) 0.14926(11) 0.0227(3) Uani 1 1 d . .
H30 H -0.3504 0.5130 0.1213 0.027 Uiso 1 1 calc R U
C31 C -0.4790(2) 0.45616(13) 0.17556(13) 0.0376(5) Uani 1 1 d . .
H31A H -0.5841 0.4686 0.1277 0.056 Uiso 1 1 calc R U
H31B H -0.4611 0.4890 0.2229 0.056 Uiso 1 1 calc R U
H31C H -0.4840 0.4057 0.1929 0.056 Uiso 1 1 calc R U
C32 C -0.3526(2) 0.40852(12) 0.08081(12) 0.0347(4) Uani 1 1 d . .
H32A H -0.3485 0.3591 0.1031 0.052 Uiso 1 1 calc R U
H32B H -0.2614 0.4148 0.0635 0.052 Uiso 1 1 calc R U
H32C H -0.4595 0.4158 0.0319 0.052 Uiso 1 1 calc R U
C33 C -0.1868(3) 0.37718(12) 0.35944(14) 0.0388(5) Uani 1 1 d . .
H33A H -0.2944 0.3581 0.3189 0.058 Uiso 1 1 calc R U
H33B H -0.2035 0.4246 0.3807 0.058 Uiso 1 1 calc R U
H33C H -0.1372 0.3430 0.4068 0.058 Uiso 1 1 calc R U

loop_
_atom_site_aniso_label
_atom_site_aniso_U_11
_atom_site_aniso_U_22
_atom_site_aniso_U_33
_atom_site_aniso_U_23
_atom_site_aniso_U_13
_atom_site_aniso_U_12
Si1 0.0173(2) 0.0166(2) 0.0214(2) -0.00158(17) 0.01138(17) -0.00128(16)
C1 0.0239(8) 0.0297(9) 0.0255(9) -0.0063(7) 0.0093(7) -0.0004(7)
C2 0.0190(7) 0.0220(8) 0.0225(8) -0.0035(6) 0.0106(7) -0.0002(6)
C3 0.0199(7) 0.0185(8) 0.0223(8) 0.0011(6) 0.0124(6) 0.0010(6)
C4 0.0192(7) 0.0206(8) 0.0203(8) 0.0002(6) 0.0112(6) 0.0021(6)
C5 0.0176(7) 0.0181(7) 0.0159(7) 0.0019(6) 0.0095(6) 0.0026(6)
C6 0.0249(8) 0.0177(7) 0.0169(7) 0.0016(6) 0.0115(7) 0.0044(6)
C7 0.0309(9) 0.0180(8) 0.0225(8) 0.0000(6) 0.0164(7) 0.0033(7)
C8 0.0318(9) 0.0217(8) 0.0250(8) 0.0005(7) 0.0167(7) 0.0013(7)
C9 0.0352(10) 0.0274(9) 0.0348(10) -0.0022(8) 0.0222(8) -0.0033(8)
C10 0.0499(12) 0.0211(9) 0.0398(11) 0.0001(8) 0.0333(10) -0.0029(8)
C11 0.0466(12) 0.0195(9) 0.0459(12) 0.0019(8) 0.0247(10) -0.0025(8)
C12 0.0250(8) 0.0219(8) 0.0300(9) 0.0031(7) 0.0171(7) -0.0015(7)
C13 0.0199(8) 0.0255(8) 0.0185(8) 0.0010(6) 0.0066(6) 0.0016(6)
C14 0.0288(9) 0.0243(8) 0.0206(8) 0.0015(7) 0.0119(7) 0.0058(7)
C15 0.0414(10) 0.0190(8) 0.0210(8) 0.0020(6) 0.0181(8) 0.0098(7)
C16 0.0445(11) 0.0249(9) 0.0243(9) 0.0056(7) 0.0182(8) 0.0101(8)
C17 0.0308(9) 0.0304(9) 0.0213(8) 0.0025(7) 0.0072(7) 0.0067(8)
C18 0.0520(12) 0.0190(8) 0.0292(9) 0.0048(7) 0.0267(9) 0.0071(8)
C19 0.0159(7) 0.0221(8) 0.0176(7) 0.0034(6) 0.0105(6) 0.0051(6)
C20 0.0174(7) 0.0277(9) 0.0198(8) 0.0014(6) 0.0126(6) 0.0027(6)
C21 0.0200(8) 0.0275(9) 0.0208(8) 0.0029(7) 0.0102(7) -0.0005(7)
C22 0.0279(9) 0.0285(9) 0.0302(9) -0.0037(7) 0.0148(8) -0.0056(7)
C23 0.0189(8) 0.0399(10) 0.0244(9) -0.0028(8) 0.0095(7) -0.0033(7)
C24 0.0166(8) 0.0427(11) 0.0188(8) -0.0029(7) 0.0086(6) -0.0008(7)
C25 0.0180(7) 0.0292(9) 0.0203(8) 0.0011(7) 0.0112(6) 0.0023(6)
C26 0.0206(8) 0.0268(9) 0.0254(8) 0.0063(7) 0.0137(7) 0.0054(7)
C27 0.0201(8) 0.0232(8) 0.0250(8) 0.0090(7) 0.0136(7) 0.0056(6)
C28 0.0180(7) 0.0220(8) 0.0222(8) 0.0034(6) 0.0136(6) 0.0032(6)
C29 0.0361(10) 0.0196(8) 0.0308(10) -0.0038(7) 0.0159(8) 0.0026(7)
C30 0.0195(8) 0.0255(9) 0.0247(8) -0.0071(7) 0.0109(7) -0.0025(6)
C31 0.0193(8) 0.0611(14) 0.0346(10) -0.0191(10) 0.0135(8) -0.0105(9)
C32 0.0281(9) 0.0420(11) 0.0315(10) -0.0173(9) 0.0103(8) -0.0019(8)
C33 0.0412(11) 0.0386(11) 0.0504(13) 0.0144(10) 0.0328(10) 0.0024(9)

loop_
_atom_type_symbol
_atom_type_description
_atom_type_scat_dispersion_real
_atom_type_scat_dispersion_imag
_atom_type_scat_source
C C 0.0033 0.0016 'International Tables Vol C Tables 4.2.6.8 and 6.1.1.4'
H H 0.0000 0.0000 'International Tables Vol C Tables 4.2.6.8 and 6.1.1.4'
Si Si 0.0817 0.0704 'International Tables Vol C Tables 4.2.6.8 and 6.1.1.4'

loop_
_geom_angle_atom_site_label_1
_geom_angle_atom_site_label_2
_geom_angle_atom_site_label_3
_geom_angle
C2 Si1 C3 112.50(7)
C2 Si1 C12 108.64(8)
C2 Si1 C30 106.69(7)
C12 Si1 C3 106.96(7)
C12 Si1 C30 115.10(8)
C30 Si1 C3 107.06(7)
H1A C1 H1B 109.5
H1A C1 H1C 109.5
H1B C1 H1C 109.5
C2 C1 H1A 109.5
C2 C1 H1B 109.5
C2 C1 H1C 109.5
Si1 C2 H2 105.7
C1 C2 Si1 115.15(12)
C1 C2 H2 105.7
C29 C2 Si1 113.57(11)
C29 C2 C1 110.09(14)
C29 C2 H2 105.7
Si1 C3 H3 109.3
C4 C3 Si1 115.42(11)
C4 C3 H3 109.3
C4 C3 C28 101.29(13)
C28 C3 Si1 111.96(11)
C28 C3 H3 109.3
C3 C4 C13 136.25(15)
C5 C4 C3 111.95(14)
C5 C4 C13 111.80(14)
C4 C5 C6 109.26(14)
C4 C5 C19 108.42(14)
C19 C5 C6 142.19(14)
C7 C6 C5 134.73(15)
C14 C6 C5 105.98(14)
C14 C6 C7 118.94(15)
C6 C7 C15 118.21(16)
C8 C7 C6 123.96(15)
C8 C7 C15 117.59(16)
C7 C8 H8 119.3
C9 C8 C7 121.38(17)
C9 C8 H8 119.3
C8 C9 H9 119.8
C8 C9 C10 120.37(18)
C10 C9 H9 119.8
C9 C10 H10 120.1
C18 C10 C9 119.84(17)
C18 C10 H10 120.1
H11A C11 H11B 109.5
H11A C11 H11C 109.5
H11B C11 H11C 109.5
C12 C11 H11A 109.5
C12 C11 H11B 109.5
C12 C11 H11C 109.5
Si1 C12 H12 105.6
C11 C12 Si1 115.27(13)
C11 C12 H12 105.6
C11 C12 C33 110.49(15)
C33 C12 Si1 113.38(13)
C33 C12 H12 105.6
C4 C13 H13A 111.5
C4 C13 H13B 111.5
C4 C13 C14 101.28(13)
H13A C13 H13B 109.3
C14 C13 H13A 111.5
C14 C13 H13B 111.5
C6 C14 C13 111.14(14)
C17 C14 C6 121.77(16)
C17 C14 C13 127.03(16)
C16 C15 C7 119.39(16)
C18 C15 C7 119.14(17)
C18 C15 C16 121.38(16)
C15 C16 H16 119.1
C17 C16 C15 121.80(17)
C17 C16 H16 119.1
C14 C17 H17 120.4
C16 C17 C14 119.11(18)
C16 C17 H17 120.4
C10 C18 C15 121.37(17)
C10 C18 H18 119.3
C15 C18 H18 119.3
C20 C19 C5 133.43(15)
C28 C19 C5 106.89(14)
C28 C19 C20 119.59(14)
C21 C20 C19 123.81(15)
C25 C20 C19 117.91(15)
C25 C20 C21 118.13(15)
C20 C21 H21 119.6
C22 C21 C20 120.89(16)
C22 C21 H21 119.6
C21 C22 H22 119.6
C21 C22 C23 120.80(17)
C23 C22 H22 119.6
C22 C23 H23 120.4
C24 C23 C22 119.23(17)
C24 C23 H23 120.4
C23 C24 H24 119.0
C23 C24 C25 122.05(17)
C25 C24 H24 119.0
C24 C25 C20 118.48(16)
C26 C25 C20 119.62(15)
C26 C25 C24 121.89(16)
C25 C26 H26 119.3
C27 C26 C25 121.45(16)
C27 C26 H26 119.3
C26 C27 H27 120.3
C26 C27 C28 119.49(15)
C28 C27 H27 120.3
C19 C28 C3 110.31(14)
C19 C28 C27 120.17(15)
C27 C28 C3 129.51(15)
C2 C29 H29A 109.5
C2 C29 H29B 109.5
C2 C29 H29C 109.5
H29A C29 H29B 109.5
H29A C29 H29C 109.5
H29B C29 H29C 109.5
Si1 C30 H30 105.6
C31 C30 Si1 113.53(12)
C31 C30 H30 105.6
C32 C30 Si1 115.41(12)
C32 C30 H30 105.6
C32 C30 C31 110.09(15)
C30 C31 H31A 109.5
C30 C31 H31B 109.5
C30 C31 H31C 109.5
H31A C31 H31B 109.5
H31A C31 H31C 109.5
H31B C31 H31C 109.5
C30 C32 H32A 109.5
C30 C32 H32B 109.5
C30 C32 H32C 109.5
H32A C32 H32B 109.5
H32A C32 H32C 109.5
H32B C32 H32C 109.5
C12 C33 H33A 109.5
C12 C33 H33B 109.5
C12 C33 H33C 109.5
H33A C33 H33B 109.5
H33A C33 H33C 109.5
H33B C33 H33C 109.5

loop_
_geom_bond_atom_site_label_1
_geom_bond_atom_site_label_2
_geom_bond_distance
Si1 C2 1.8873(17)
Si1 C3 1.9333(15)
Si1 C12 1.8925(17)
Si1 C30 1.8931(17)
C1 H1A 0.9800
C1 H1B 0.9800
C1 H1C 0.9800
C1 C2 1.536(2)
C2 H2 1.0000
C2 C29 1.533(2)
C3 H3 1.0000
C3 C4 1.489(2)
C3 C28 1.508(2)
C4 C5 1.364(2)
C4 C13 1.493(2)
C5 C6 1.473(2)
C5 C19 1.469(2)
C6 C7 1.422(2)
C6 C14 1.414(2)
C7 C8 1.409(2)
C7 C15 1.440(2)
C8 H8 0.9500
C8 C9 1.375(2)
C9 H9 0.9500
C9 C10 1.407(3)
C10 H10 0.9500
C10 C18 1.364(3)
C11 H11A 0.9800
C11 H11B 0.9800
C11 H11C 0.9800
C11 C12 1.534(3)
C12 H12 1.0000
C12 C33 1.538(2)
C13 H13A 0.9900
C13 H13B 0.9900
C13 C14 1.507(2)
C14 C17 1.397(2)
C15 C16 1.414(3)
C15 C18 1.407(3)
C16 H16 0.9500
C16 C17 1.368(3)
C17 H17 0.9500
C18 H18 0.9500
C19 C20 1.436(2)
C19 C28 1.400(2)
C20 C21 1.429(2)
C20 C25 1.422(2)
C21 H21 0.9500
C21 C22 1.365(2)
C22 H22 0.9500
C22 C23 1.414(3)
C23 H23 0.9500
C23 C24 1.360(3)
C24 H24 0.9500
C24 C25 1.420(2)
C25 C26 1.412(2)
C26 H26 0.9500
C26 C27 1.377(2)
C27 H27 0.9500
C27 C28 1.411(2)
C29 H29A 0.9800
C29 H29B 0.9800
C29 H29C 0.9800
C30 H30 1.0000
C30 C31 1.534(2)
C30 C32 1.527(2)
C31 H31A 0.9800
C31 H31B 0.9800
C31 H31C 0.9800
C32 H32A 0.9800
C32 H32B 0.9800
C32 H32C 0.9800
C33 H33A 0.9800
C33 H33B 0.9800
C33 H33C 0.9800
